data_2021237
loop_
_publ_author_name
'Song, Jun-Ling'
'Lu, Wen-Xiu'
'Guo, Tian-Shuo'
'Zhou, Yu-Hua'

_publ_section_title
;
 Syntheses, crystal structures and optical properties of two
 one-dimensional germanophosphates: HRb~3~Ge~2~(HPO~4~)~6~ and
 CsGe(HPO~4~)~2~(OH)
;
_journal_coeditor_code LY3074
_journal_issue 10
_journal_name_full 'Acta Crystallographica Section C'
_journal_page_first 1146
_journal_page_last 1152
_journal_paper_doi 10.1107/S2053229618012792
_journal_volume 74
_journal_year 2018
_chemical_formula_iupac 'H Rb3 Ge2 (H P O4)6'
_chemical_formula_moiety 'Ge2 H7 O24 P6 Rb3'
_chemical_formula_sum 'Ge2 H7 O24 P6 Rb3'
_chemical_formula_weight 978.47
_chemical_name_systematic
;
Hydrogen hexakis(\m-hydrogen phosphato)digermaniumtrirubidium
;
_space_group_IT_number 148
_space_group_name_Hall '-R 3'
_symmetry_cell_setting trigonal
_symmetry_space_group_name_Hall '-R 3'
_symmetry_space_group_name_H-M 'R -3 :H'
_atom_sites_solution_hydrogens mixed
_atom_sites_solution_primary direct
_atom_sites_solution_secondary difmap
_audit_creation_method SHELXL-97
_cell_angle_alpha 90.00
_cell_angle_beta 90.00
_cell_angle_gamma 120.00
_cell_formula_units_Z 3
_cell_length_a 14.5940(9)
_cell_length_b 14.5940(9)
_cell_length_c 8.5522(6)
_cell_measurement_reflns_used 3159
_cell_measurement_temperature 293(2)
_cell_measurement_theta_max 27.39
_cell_measurement_theta_min 2.88
_cell_volume 1577.46(18)
_computing_cell_refinement
;
SAINT (Bruker, 2015)
;
_computing_data_collection
;
APEX2 (Bruker, 2015)
;
_computing_data_reduction
;
SAINT (Bruker, 2015)
;
_computing_molecular_graphics
;
DIAMOND (Brandenburg & Putz, 2005)
;
_computing_publication_material
;
PLATON (Spek, 2009)
;
_computing_structure_refinement
;
SHELXL97 (Sheldrick, 2008)
;
_computing_structure_solution
;
SHELXS97 (Sheldrick, 2008)
;
_diffrn_ambient_temperature 293(2)
_diffrn_measured_fraction_theta_full 0.998
_diffrn_measured_fraction_theta_max 0.998
_diffrn_measurement_device_type 'Bruker APEXII CCD'
_diffrn_measurement_method '\w scans'
_diffrn_radiation_monochromator graphite
_diffrn_radiation_source 'fine-focus sealed tube'
_diffrn_radiation_type MoK\a
_diffrn_radiation_wavelength 0.71073
_diffrn_reflns_av_R_equivalents 0.0347
_diffrn_reflns_av_sigmaI/netI 0.0197
_diffrn_reflns_limit_h_max 17
_diffrn_reflns_limit_h_min -17
_diffrn_reflns_limit_k_max 17
_diffrn_reflns_limit_k_min -17
_diffrn_reflns_limit_l_max 10
_diffrn_reflns_limit_l_min -9
_diffrn_reflns_number 4050
_diffrn_reflns_theta_full 24.99
_diffrn_reflns_theta_max 24.99
_diffrn_reflns_theta_min 2.88
_exptl_absorpt_coefficient_mu 10.328
_exptl_absorpt_correction_T_max 0.356
_exptl_absorpt_correction_T_min 0.209
_exptl_absorpt_correction_type multi-scan
_exptl_absorpt_process_details
;
(SADABS; Bruker, 2015)
;
_exptl_crystal_colour colorless
_exptl_crystal_density_diffrn 3.090
_exptl_crystal_density_method 'not measured'
_exptl_crystal_description needle
_exptl_crystal_F_000 1389
_exptl_crystal_size_max 0.10
_exptl_crystal_size_mid 0.05
_exptl_crystal_size_min 0.03
_refine_diff_density_max 0.674
_refine_diff_density_min -1.415
_refine_ls_extinction_coef 0.0039(4)
_refine_ls_extinction_expression Fc^*^=kFc[1+0.001xFc^2^\l^3^/sin(2\q)]^-1/4^
_refine_ls_extinction_method
;
SHELXL97 (Sheldrick, 2008)
;
_refine_ls_goodness_of_fit_ref 1.143
_refine_ls_hydrogen_treatment constr
_refine_ls_matrix_type full
_refine_ls_number_parameters 57
_refine_ls_number_reflns 624
_refine_ls_number_restraints 3
_refine_ls_restrained_S_all 1.142
_refine_ls_R_factor_all 0.0345
_refine_ls_R_factor_gt 0.0308
_refine_ls_shift/su_max 0.000
_refine_ls_shift/su_mean 0.000
_refine_ls_structure_factor_coef Fsqd
_refine_ls_weighting_details 'calc w=1/[\s^2^(Fo^2^)+(0.0392P)^2^+22.1168P] where P=(Fo^2^+2Fc^2^)/3'
_refine_ls_weighting_scheme calc
_refine_ls_wR_factor_gt 0.0826
_refine_ls_wR_factor_ref 0.0852
_reflns_number_gt 573
_reflns_number_total 624
_reflns_threshold_expression >2sigma(I)
_cod_data_source_file ly3074sup1.cif
_cod_data_source_block 1
_cod_depositor_comments 'Adding full bibliography for 2021237--2021238.cif.'
_cod_original_sg_symbol_H-M 'R -3'
_cod_original_formula_sum 'H7 Ge2 O24 P6 Rb3'
_cod_database_code 2021237
_cod_database_fobs_code 2021237

loop_
_symmetry_equiv_pos_as_xyz
'x, y, z'
'-y, x-y, z'
'-x+y, -x, z'
'x+2/3, y+1/3, z+1/3'
'-y+2/3, x-y+1/3, z+1/3'
'-x+y+2/3, -x+1/3, z+1/3'
'x+1/3, y+2/3, z+2/3'
'-y+1/3, x-y+2/3, z+2/3'
'-x+y+1/3, -x+2/3, z+2/3'
'-x, -y, -z'
'y, -x+y, -z'
'x-y, x, -z'
'-x+2/3, -y+1/3, -z+1/3'
'y+2/3, -x+y+1/3, -z+1/3'
'x-y+2/3, x+1/3, -z+1/3'
'-x+1/3, -y+2/3, -z+2/3'
'y+1/3, -x+y+2/3, -z+2/3'
'x-y+1/3, x+2/3, -z+2/3'

loop_
_atom_site_type_symbol
_atom_site_label
_atom_site_fract_x
_atom_site_fract_y
_atom_site_fract_z
_atom_site_U_iso_or_equiv
_atom_site_adp_type
_atom_site_calc_flag
_atom_site_refinement_flags
_atom_site_occupancy
_atom_site_symmetry_multiplicity
Ge Ge1 0.0000 0.0000 0.5000 0.0134(4) Uani d S 1 6
Ge Ge2 0.0000 0.0000 0.0000 0.0060(3) Uani d S 1 6
P P1 -0.18052(8) -0.09530(8) 0.25180(12) 0.0090(4) Uani d D 1 1
O O1 -0.1119(2) -0.1008(2) 0.1201(3) 0.0094(6) Uani d . 1 1
O O2 -0.1134(2) -0.0155(2) 0.3784(3) 0.0127(7) Uani d . 1 1
O O3 -0.2594(3) -0.0655(3) 0.1890(4) 0.0189(8) Uani d . 1 1
O O4 -0.2388(3) -0.2088(3) 0.3194(4) 0.0248(9) Uani d D 1 1
H H4 -0.2940 -0.2175 0.3671 0.037 Uiso d RD 1 1
Rb Rb1 -0.1667 -0.3333 0.1667 0.0622(5) Uani d SD 1 2

loop_
_atom_site_aniso_label
_atom_site_aniso_U_11
_atom_site_aniso_U_22
_atom_site_aniso_U_33
_atom_site_aniso_U_12
_atom_site_aniso_U_13
_atom_site_aniso_U_23
Ge1 0.0178(4) 0.0178(4) 0.0044(6) 0.0089(2) 0.000 0.000
Ge2 0.0070(4) 0.0070(4) 0.0041(6) 0.0035(2) 0.000 0.000
P1 0.0095(6) 0.0105(6) 0.0076(6) 0.0055(5) 0.0025(4) 0.0020(4)
O1 0.0096(14) 0.0098(14) 0.0077(15) 0.0041(12) 0.0025(11) 0.0011(11)
O2 0.0159(16) 0.0160(16) 0.0087(15) 0.0099(13) -0.0007(12) -0.0018(12)
O3 0.0141(16) 0.0293(19) 0.0173(17) 0.0138(15) -0.0020(13) -0.0008(14)
O4 0.0237(19) 0.0154(17) 0.035(2) 0.0099(16) 0.0213(16) 0.0102(15)
Rb1 0.0430(6) 0.0249(5) 0.1166(11) 0.0153(4) 0.0279(6) -0.0043(5)

loop_
_atom_type_symbol
_atom_type_description
_atom_type_scat_dispersion_real
_atom_type_scat_dispersion_imag
_atom_type_scat_source
Ge Ge 0.1547 1.8001 'International Tables Vol C Tables 4.2.6.8 and 6.1.1.4'
O O 0.0106 0.0060 'International Tables Vol C Tables 4.2.6.8 and 6.1.1.4'
P P 0.1023 0.0942 'International Tables Vol C Tables 4.2.6.8 and 6.1.1.4'
Rb Rb -0.9393 2.9676 'International Tables Vol C Tables 4.2.6.8 and 6.1.1.4'
H H 0.0000 0.0000 'International Tables Vol C Tables 4.2.6.8 and 6.1.1.4'

loop_
_geom_angle_atom_site_label_1
_geom_angle_atom_site_label_2
_geom_angle_atom_site_label_3
_geom_angle_site_symmetry_1
_geom_angle_site_symmetry_3
_geom_angle
O2 Ge1 O2 . 10_556 180.0
O2 Ge1 O2 . 11_556 87.95(13)
O2 Ge1 O2 10_556 11_556 92.05(13)
O2 Ge1 O2 . 2 92.05(13)
O2 Ge1 O2 10_556 2 87.95(13)
O2 Ge1 O2 11_556 2 180.0
O2 Ge1 O2 . 12_556 87.95(13)
O2 Ge1 O2 10_556 12_556 92.05(13)
O2 Ge1 O2 11_556 12_556 92.05(13)
O2 Ge1 O2 2 12_556 87.95(13)
O2 Ge1 O2 . 3 92.05(13)
O2 Ge1 O2 10_556 3 87.95(13)
O2 Ge1 O2 11_556 3 87.95(13)
O2 Ge1 O2 2 3 92.05(13)
O2 Ge1 O2 12_556 3 180.00(19)
O1 Ge2 O1 12 3 180.0(2)
O1 Ge2 O1 12 11 92.61(12)
O1 Ge2 O1 3 11 87.39(12)
O1 Ge2 O1 12 2 87.39(12)
O1 Ge2 O1 3 2 92.61(12)
O1 Ge2 O1 11 2 180.0(2)
O1 Ge2 O1 12 10 92.61(12)
O1 Ge2 O1 3 10 87.39(12)
O1 Ge2 O1 11 10 92.61(12)
O1 Ge2 O1 2 10 87.39(12)
O1 Ge2 O1 12 . 87.39(12)
O1 Ge2 O1 3 . 92.61(12)
O1 Ge2 O1 11 . 87.39(12)
O1 Ge2 O1 2 . 92.61(12)
O1 Ge2 O1 10 . 180.0
O3 P1 O2 . . 108.72(18)
O3 P1 O1 . . 111.33(18)
O2 P1 O1 . . 111.82(17)
O3 P1 O4 . . 110.4(2)
O2 P1 O4 . . 110.49(19)
O1 P1 O4 . . 104.00(17)
O3 P1 Rb1 . . 127.78(14)
O2 P1 Rb1 . . 123.02(12)
O1 P1 Rb1 . . 57.06(11)
O4 P1 Rb1 . . 47.03(12)
O3 P1 Rb1 . 3 46.35(13)
O2 P1 Rb1 . 3 71.25(12)
O1 P1 Rb1 . 3 101.79(11)
O4 P1 Rb1 . 3 150.91(14)
Rb1 P1 Rb1 . 3 156.79(3)
O3 P1 Rb1 . 8_444 50.57(13)
O2 P1 Rb1 . 8_444 151.27(12)
O1 P1 Rb1 . 8_444 68.28(11)
O4 P1 Rb1 . 8_444 96.72(15)
Rb1 P1 Rb1 . 8_444 82.24(2)
Rb1 P1 Rb1 3 8_444 80.53(2)
P1 O1 Ge2 . . 134.32(18)
P1 O1 Rb1 . . 98.35(13)
Ge2 O1 Rb1 . . 125.39(13)
P1 O2 Ge1 . . 132.57(19)
P1 O2 Rb1 . 3 85.05(12)
Ge1 O2 Rb1 . 3 133.90(14)
P1 O3 Rb1 . 3 111.87(17)
P1 O3 Rb1 . 8_444 108.74(16)
Rb1 O3 Rb1 3 8_444 108.13(10)
P1 O4 Rb1 . . 109.43(16)
O4 Rb1 O4 . 13_445 180.0
O4 Rb1 O3 . 14_445 78.80(10)
O4 Rb1 O3 13_445 14_445 101.20(10)
O4 Rb1 O3 . 2 101.20(10)
O4 Rb1 O3 13_445 2 78.80(10)
O3 Rb1 O3 14_445 2 180.0
O4 Rb1 O1 . . 48.09(8)
O4 Rb1 O1 13_445 . 131.91(8)
O3 Rb1 O1 14_445 . 108.92(8)
O3 Rb1 O1 2 . 71.07(8)
O4 Rb1 O1 . 13_445 131.91(8)
O4 Rb1 O1 13_445 13_445 48.09(8)
O3 Rb1 O1 14_445 13_445 71.07(8)
O3 Rb1 O1 2 13_445 108.93(8)
O1 Rb1 O1 . 13_445 180.0
O4 Rb1 O3 . 12 94.05(10)
O4 Rb1 O3 13_445 12 85.95(10)
O3 Rb1 O3 14_445 12 83.23(10)
O3 Rb1 O3 2 12 96.77(10)
O1 Rb1 O3 . 12 62.18(8)
O1 Rb1 O3 13_445 12 117.82(8)
O4 Rb1 O3 . 6_445 85.95(10)
O4 Rb1 O3 13_445 6_445 94.05(10)
O3 Rb1 O3 14_445 6_445 96.77(10)
O3 Rb1 O3 2 6_445 83.23(10)
O1 Rb1 O3 . 6_445 117.82(8)
O1 Rb1 O3 13_445 6_445 62.18(8)
O3 Rb1 O3 12 6_445 180.0
O4 Rb1 O2 . 2 59.42(9)
O4 Rb1 O2 13_445 2 120.59(9)
O3 Rb1 O2 14_445 2 137.06(8)
O3 Rb1 O2 2 2 42.94(8)
O1 Rb1 O2 . 2 50.03(7)
O1 Rb1 O2 13_445 2 129.97(7)
O3 Rb1 O2 12 2 107.55(7)
O3 Rb1 O2 6_445 2 72.45(7)
O4 Rb1 O2 . 14_445 120.58(9)
O4 Rb1 O2 13_445 14_445 59.42(9)
O3 Rb1 O2 14_445 14_445 42.94(8)
O3 Rb1 O2 2 14_445 137.07(8)
O1 Rb1 O2 . 14_445 129.97(7)
O1 Rb1 O2 13_445 14_445 50.03(7)
O3 Rb1 O2 12 14_445 72.45(7)
O3 Rb1 O2 6_445 14_445 107.55(7)
O2 Rb1 O2 2 14_445 180.0
O4 Rb1 P1 . . 23.54(6)
O4 Rb1 P1 13_445 . 156.46(6)
O3 Rb1 P1 14_445 . 94.46(6)
O3 Rb1 P1 2 . 85.53(6)
O1 Rb1 P1 . . 24.59(5)
O1 Rb1 P1 13_445 . 155.41(5)
O3 Rb1 P1 12 . 78.51(6)
O3 Rb1 P1 6_445 . 101.49(6)
O2 Rb1 P1 2 . 50.14(5)
O2 Rb1 P1 14_445 . 129.86(5)
O4 Rb1 P1 . 13_445 156.46(6)
O4 Rb1 P1 13_445 13_445 23.54(6)
O3 Rb1 P1 14_445 13_445 85.54(6)
O3 Rb1 P1 2 13_445 94.47(6)
O1 Rb1 P1 . 13_445 155.41(5)
O1 Rb1 P1 13_445 13_445 24.59(5)
O3 Rb1 P1 12 13_445 101.49(6)
O3 Rb1 P1 6_445 13_445 78.51(6)
O2 Rb1 P1 2 13_445 129.86(5)
O2 Rb1 P1 14_445 13_445 50.14(5)
P1 Rb1 P1 . 13_445 180.0

loop_
_geom_bond_atom_site_label_1
_geom_bond_atom_site_label_2
_geom_bond_site_symmetry_2
_geom_bond_distance
Ge1 O2 . 1.870(3)
Ge1 O2 10_556 1.870(3)
Ge1 O2 11_556 1.870(3)
Ge1 O2 2 1.870(3)
Ge1 O2 12_556 1.870(3)
Ge1 O2 3 1.870(3)
Ge2 O1 12 1.866(3)
Ge2 O1 3 1.866(3)
Ge2 O1 11 1.866(3)
Ge2 O1 2 1.866(3)
Ge2 O1 10 1.866(3)
Ge2 O1 . 1.866(3)
P1 O3 . 1.518(3)
P1 O2 . 1.532(3)
P1 O1 . 1.536(3)
P1 O4 . 1.547(3)
P1 Rb1 . 3.6526(11)
P1 Rb1 3 3.7966(11)
P1 Rb1 8_444 4.0674(11)
O1 Rb1 . 3.098(3)
O2 Rb1 3 3.609(3)
O3 Rb1 3 2.960(3)
O3 Rb1 8_444 3.317(3)
O4 Rb1 . 2.834(3)
Rb1 O4 13_445 2.834(3)
Rb1 O3 14_445 2.960(3)
Rb1 O3 2 2.960(3)
Rb1 O1 13_445 3.098(3)
Rb1 O3 12 3.317(3)
Rb1 O3 6_445 3.317(3)
Rb1 O2 2 3.609(3)
Rb1 O2 14_445 3.609(3)
Rb1 P1 13_445 3.6525(11)

loop_
_geom_torsion_atom_site_label_1
_geom_torsion_atom_site_label_2
_geom_torsion_atom_site_label_3
_geom_torsion_atom_site_label_4
_geom_torsion_site_symmetry_1
_geom_torsion_site_symmetry_4
_geom_torsion
O3 P1 O1 Ge2 . . 73.9(3)
O2 P1 O1 Ge2 . . -47.9(3)
O4 P1 O1 Ge2 . . -167.2(3)
Rb1 P1 O1 Ge2 . . -164.0(3)
Rb1 P1 O1 Ge2 3 . 26.4(3)
Rb1 P1 O1 Ge2 8_444 . 101.1(2)
O3 P1 O1 Rb1 . . -122.06(16)
O2 P1 O1 Rb1 . . 116.11(15)
O4 P1 O1 Rb1 . . -3.13(19)
Rb1 P1 O1 Rb1 3 . -169.56(5)
Rb1 P1 O1 Rb1 8_444 . -94.88(8)
O1 Ge2 O1 P1 12 . -172.1(3)
O1 Ge2 O1 P1 3 . 7.9(3)
O1 Ge2 O1 P1 11 . -79.34(16)
O1 Ge2 O1 P1 2 . 100.66(16)
O1 Ge2 O1 P1 10 . 154(3)
O1 Ge2 O1 Rb1 12 . 27.40(11)
O1 Ge2 O1 Rb1 3 . -152.60(11)
O1 Ge2 O1 Rb1 11 . 120.1(2)
O1 Ge2 O1 Rb1 2 . -59.9(2)
O1 Ge2 O1 Rb1 10 . -7(2)
O3 P1 O2 Ge1 . . -177.7(2)
O1 P1 O2 Ge1 . . -54.4(3)
O4 P1 O2 Ge1 . . 60.9(3)
Rb1 P1 O2 Ge1 . . 9.6(3)
Rb1 P1 O2 Ge1 3 . -149.9(3)
Rb1 P1 O2 Ge1 8_444 . -138.72(17)
O3 P1 O2 Rb1 . 3 -27.78(16)
O1 P1 O2 Rb1 . 3 95.54(14)
O4 P1 O2 Rb1 . 3 -149.12(15)
Rb1 P1 O2 Rb1 . 3 159.55(6)
Rb1 P1 O2 Rb1 8_444 3 11.2(3)
O2 Ge1 O2 P1 10_556 . 68.8(11)
O2 Ge1 O2 P1 11_556 . -168.7(3)
O2 Ge1 O2 P1 2 . 11.3(3)
O2 Ge1 O2 P1 12_556 . -76.60(16)
O2 Ge1 O2 P1 3 . 103.40(16)
O2 Ge1 O2 Rb1 10_556 3 -67.4(10)
O2 Ge1 O2 Rb1 11_556 3 55.10(9)
O2 Ge1 O2 Rb1 2 3 -124.90(9)
O2 Ge1 O2 Rb1 12_556 3 147.2(2)
O2 Ge1 O2 Rb1 3 3 -32.8(2)
O2 P1 O3 Rb1 . 3 37.6(2)
O1 P1 O3 Rb1 . 3 -86.03(18)
O4 P1 O3 Rb1 . 3 158.97(16)
Rb1 P1 O3 Rb1 . 3 -150.19(7)
Rb1 P1 O3 Rb1 8_444 3 -119.4(2)
O2 P1 O3 Rb1 . 8_444 156.94(14)
O1 P1 O3 Rb1 . 8_444 33.3(2)
O4 P1 O3 Rb1 . 8_444 -81.68(19)
Rb1 P1 O3 Rb1 . 8_444 -30.8(2)
Rb1 P1 O3 Rb1 3 8_444 119.4(2)
O3 P1 O4 Rb1 . . 123.13(18)
O2 P1 O4 Rb1 . . -116.55(17)
O1 P1 O4 Rb1 . . 3.6(2)
Rb1 P1 O4 Rb1 3 . 155.40(16)
Rb1 P1 O4 Rb1 8_444 . 72.82(15)
P1 O4 Rb1 O4 . 13_445 -132(2)
P1 O4 Rb1 O3 . 14_445 -130.8(2)
P1 O4 Rb1 O3 . 2 49.2(2)
P1 O4 Rb1 O1 . . -2.32(14)
P1 O4 Rb1 O1 . 13_445 177.68(14)
P1 O4 Rb1 O3 . 12 -48.5(2)
P1 O4 Rb1 O3 . 6_445 131.5(2)
P1 O4 Rb1 O2 . 2 59.50(18)
P1 O4 Rb1 O2 . 14_445 -120.50(18)
P1 O4 Rb1 P1 . 13_445 180.0
P1 O1 Rb1 O4 . . 2.23(13)
Ge2 O1 Rb1 O4 . . 168.3(2)
P1 O1 Rb1 O4 . 13_445 -177.77(13)
Ge2 O1 Rb1 O4 . 13_445 -11.7(2)
P1 O1 Rb1 O3 . 14_445 56.53(15)
Ge2 O1 Rb1 O3 . 14_445 -137.43(15)
P1 O1 Rb1 O3 . 2 -123.47(15)
Ge2 O1 Rb1 O3 . 2 42.57(15)
P1 O1 Rb1 O1 . 13_445 12(3)
Ge2 O1 Rb1 O1 . 13_445 178(3)
P1 O1 Rb1 O3 . 12 127.75(15)
Ge2 O1 Rb1 O3 . 12 -66.21(15)
P1 O1 Rb1 O3 . 6_445 -52.25(15)
Ge2 O1 Rb1 O3 . 6_445 113.79(15)
P1 O1 Rb1 O2 . 2 -79.73(14)
Ge2 O1 Rb1 O2 . 2 86.31(16)
P1 O1 Rb1 O2 . 14_445 100.26(14)
Ge2 O1 Rb1 O2 . 14_445 -93.69(16)
Ge2 O1 Rb1 P1 . . 166.0(3)
P1 O1 Rb1 P1 . 13_445 180.0
Ge2 O1 Rb1 P1 . 13_445 -14.0(3)
O3 P1 Rb1 O4 . . -83.2(3)
O2 P1 Rb1 O4 . . 88.0(2)
O1 P1 Rb1 O4 . . -175.8(3)
Rb1 P1 Rb1 O4 3 . -149.1(2)
Rb1 P1 Rb1 O4 8_444 . -106.7(2)
O3 P1 Rb1 O4 . 13_445 96.8(3)
O2 P1 Rb1 O4 . 13_445 -92.0(2)
O1 P1 Rb1 O4 . 13_445 4.2(3)
O4 P1 Rb1 O4 . 13_445 180.0
Rb1 P1 Rb1 O4 3 13_445 30.9(2)
Rb1 P1 Rb1 O4 8_444 13_445 73.3(2)
O3 P1 Rb1 O3 . 14_445 -35.0(2)
O2 P1 Rb1 O3 . 14_445 136.17(16)
O1 P1 Rb1 O3 . 14_445 -127.68(15)
O4 P1 Rb1 O3 . 14_445 48.2(2)
Rb1 P1 Rb1 O3 3 14_445 -100.93(10)
Rb1 P1 Rb1 O3 8_444 14_445 -58.58(6)
O3 P1 Rb1 O3 . 2 145.0(2)
O2 P1 Rb1 O3 . 2 -43.83(16)
O1 P1 Rb1 O3 . 2 52.32(15)
O4 P1 Rb1 O3 . 2 -131.8(2)
Rb1 P1 Rb1 O3 3 2 79.07(10)
Rb1 P1 Rb1 O3 8_444 2 121.42(6)
O3 P1 Rb1 O1 . . 92.6(2)
O2 P1 Rb1 O1 . . -96.1(2)
O4 P1 Rb1 O1 . . 175.8(3)
Rb1 P1 Rb1 O1 3 . 26.75(14)
Rb1 P1 Rb1 O1 8_444 . 69.10(13)
O3 P1 Rb1 O1 . 13_445 -87.4(2)
O2 P1 Rb1 O1 . 13_445 83.9(2)
O1 P1 Rb1 O1 . 13_445 180.0
O4 P1 Rb1 O1 . 13_445 -4.2(3)
Rb1 P1 Rb1 O1 3 13_445 -153.25(14)
Rb1 P1 Rb1 O1 8_444 13_445 -110.90(13)
O3 P1 Rb1 O3 . 12 47.12(18)
O2 P1 Rb1 O3 . 12 -141.68(16)
O1 P1 Rb1 O3 . 12 -45.53(14)
O4 P1 Rb1 O3 . 12 130.3(2)
Rb1 P1 Rb1 O3 3 12 -18.78(10)
Rb1 P1 Rb1 O3 8_444 12 23.57(6)
O3 P1 Rb1 O3 . 6_445 -132.88(18)
O2 P1 Rb1 O3 . 6_445 38.32(16)
O1 P1 Rb1 O3 . 6_445 134.47(14)
O4 P1 Rb1 O3 . 6_445 -49.7(2)
Rb1 P1 Rb1 O3 3 6_445 161.22(10)
Rb1 P1 Rb1 O3 8_444 6_445 -156.43(6)
O3 P1 Rb1 O2 . 2 171.90(19)
O2 P1 Rb1 O2 . 2 -16.89(13)
O1 P1 Rb1 O2 . 2 79.26(15)
O4 P1 Rb1 O2 . 2 -104.9(2)
Rb1 P1 Rb1 O2 3 2 106.00(10)
Rb1 P1 Rb1 O2 8_444 2 148.35(6)
O3 P1 Rb1 O2 . 14_445 -8.10(19)
O2 P1 Rb1 O2 . 14_445 163.11(13)
O1 P1 Rb1 O2 . 14_445 -100.74(15)
O4 P1 Rb1 O2 . 14_445 75.1(2)
Rb1 P1 Rb1 O2 3 14_445 -74.00(10)
Rb1 P1 Rb1 O2 8_444 14_445 -31.65(6)
O3 P1 Rb1 P1 . 13_445 -40(6)
O2 P1 Rb1 P1 . 13_445 131(6)
O1 P1 Rb1 P1 . 13_445 -133(6)
O4 P1 Rb1 P1 . 13_445 43(6)
Rb1 P1 Rb1 P1 3 13_445 -106(6)
Rb1 P1 Rb1 P1 8_444 13_445 -63(6)
